data_7057286
loop_
_publ_author_name
'Wang, Yong'
'Zhu, Xiaoquan'
'Sheng, Tianlu'
'Wu, Xintao'

_publ_section_title
;
 Syntheses, crystal structures, and magnetic properties of cyanide-bridged
 complexestrans-RuII(dppe)2(CN)2(FeIIIX3)2(X = Cl and Br)
;
_journal_issue 11
_journal_name_full 'New Journal of Chemistry'
_journal_page_first 9051
_journal_paper_doi 10.1039/C7NJ05048H
_journal_volume 42
_journal_year 2018
_chemical_formula_sum 'C54 H48 Br6 Fe2 N2 O0 P4 Ru'
_chemical_formula_weight 1541.05
_space_group_crystal_system triclinic
_space_group_IT_number 2
_space_group_name_Hall '-P 1'
_space_group_name_H-M_alt 'P -1'
_symmetry_space_group_name_Hall '-P 1'
_symmetry_space_group_name_H-M 'P -1'
_atom_sites_solution_hydrogens geom
_audit_creation_method SHELXL-2016/6
_audit_update_record
;
2018-03-30 deposited with the CCDC.
2018-04-11 downloaded from the CCDC.
;
_cell_angle_alpha 109.785(3)
_cell_angle_beta 103.350(3)
_cell_angle_gamma 103.136(3)
_cell_formula_units_Z 1
_cell_length_a 11.495(4)
_cell_length_b 11.698(4)
_cell_length_c 12.087(5)
_cell_measurement_reflns_used 4765
_cell_measurement_temperature 123(2)
_cell_measurement_theta_max 27.4855
_cell_measurement_theta_min 2.8387
_cell_volume 1402.8(9)
_computing_cell_refinement 'CrystalClear (Rigaku Inc., 2016)'
_computing_data_collection 'CrystalClear (Rigaku Inc., 2016)'
_computing_data_reduction 'CrystalClear (Rigaku Inc., 2016)'
_computing_structure_refinement 'SHELXL-2016/6 (Sheldrick, 2016)'
_computing_structure_solution 'SHELXL-2016/6 (Sheldrick, 2016)'
_diffrn_ambient_temperature 123(2)
_diffrn_detector_area_resol_mean 28.5714
_diffrn_measured_fraction_theta_full 0.970
_diffrn_measured_fraction_theta_max 0.970
_diffrn_measurement_device_type Saturn724+
_diffrn_measurement_method CCD_Profile_fitting
_diffrn_radiation_type MoK\a
_diffrn_radiation_wavelength 0.71073
_diffrn_reflns_av_R_equivalents 0.0337
_diffrn_reflns_av_unetI/netI 0.0255
_diffrn_reflns_Laue_measured_fraction_full 0.970
_diffrn_reflns_Laue_measured_fraction_max 0.970
_diffrn_reflns_limit_h_max 14
_diffrn_reflns_limit_h_min -14
_diffrn_reflns_limit_k_max 15
_diffrn_reflns_limit_k_min -15
_diffrn_reflns_limit_l_max 15
_diffrn_reflns_limit_l_min -15
_diffrn_reflns_number 15660
_diffrn_reflns_point_group_measured_fraction_full 0.970
_diffrn_reflns_point_group_measured_fraction_max 0.970
_diffrn_reflns_theta_full 25.242
_diffrn_reflns_theta_max 27.468
_diffrn_reflns_theta_min 2.839
_exptl_absorpt_coefficient_mu 5.200
_exptl_absorpt_correction_T_max 1.0000
_exptl_absorpt_correction_T_min 0.8605
_exptl_absorpt_correction_type multi-scan
_exptl_absorpt_process_details 'RIGAKU/MSC(2004), CrystalClear Version 1.3.6'
_exptl_crystal_colour BROWN
_exptl_crystal_density_diffrn 1.824
_exptl_crystal_description PRISM
_exptl_crystal_F_000 752
_exptl_crystal_size_max 0.452
_exptl_crystal_size_mid 0.236
_exptl_crystal_size_min 0.128
_refine_diff_density_max 1.262
_refine_diff_density_min -1.579
_refine_diff_density_rms 0.119
_refine_ls_extinction_method none
_refine_ls_goodness_of_fit_ref 1.008
_refine_ls_hydrogen_treatment constr
_refine_ls_matrix_type full
_refine_ls_number_parameters 313
_refine_ls_number_reflns 6224
_refine_ls_number_restraints 0
_refine_ls_restrained_S_all 1.008
_refine_ls_R_factor_all 0.0376
_refine_ls_R_factor_gt 0.0358
_refine_ls_shift/su_max 0.001
_refine_ls_shift/su_mean 0.000
_refine_ls_structure_factor_coef Fsqd
_refine_ls_weighting_details 'w=1/[\s^2^(Fo^2^)+(0.0700P)^2^+0.7644P] where P=(Fo^2^+2Fc^2^)/3'
_refine_ls_weighting_scheme calc
_refine_ls_wR_factor_gt 0.0971
_refine_ls_wR_factor_ref 0.0990
_reflns_Friedel_coverage 0.000
_reflns_number_gt 5845
_reflns_number_total 6224
_reflns_threshold_expression 'I > 2\s(I)'
_cod_data_source_file c7nj05048h2.cif
_cod_data_source_block c
_cod_depositor_comments
;
The following automatic conversions were performed:

'_exptl_absorpt_correction_type' value 'Multi-scan' changed to
'multi-scan' according to
/home/data/users/saulius/crontab/automatic-downloads/rss-feeds/RSC/lib/dictionaries/cif_core.dic
dictionary named 'cif_core.dic' version 2.4.2 from 2011-04-26.

Automatic conversion script
Id: cif_fix_values 4973 2017-02-22 13:04:09Z antanas 

 Adding full bibliography for 7057284--7057286.cif.
;
_cod_original_cell_volume 1402.9(9)
_cod_database_code 7057286
_shelx_shelxl_version_number 2016/6
_shelx_space_group_comment
;
The symmetry employed for this shelxl refinement is uniquely defined
by the following loop, which should always be used as a source of
symmetry information in preference to the above space-group names.
They are only intended as comments.
;

loop_
_space_group_symop_operation_xyz
'x, y, z'
'-x, -y, -z'

loop_
_atom_site_label
_atom_site_type_symbol
_atom_site_fract_x
_atom_site_fract_y
_atom_site_fract_z
_atom_site_U_iso_or_equiv
_atom_site_adp_type
_atom_site_occupancy
_atom_site_site_symmetry_order
_atom_site_calc_flag
_atom_site_refinement_flags_posn
_atom_site_refinement_flags_adp
_atom_site_refinement_flags_occupancy
RU1 Ru 0.500000 0.500000 0.500000 0.00966(8) Uani 1 2 d S . P
FE1 Fe 0.03329(3) 0.23984(4) 0.27421(4) 0.01904(10) Uani 1 1 d . . .
BR1 Br -0.01447(3) 0.28310(3) 0.45691(3) 0.02884(9) Uani 1 1 d . . .
BR2 Br -0.08294(3) 0.31287(4) 0.14470(4) 0.03976(11) Uani 1 1 d . . .
BR3 Br 0.00778(3) 0.02404(3) 0.17074(3) 0.03076(10) Uani 1 1 d . . .
C1 C 0.5071(2) 0.1716(2) 0.3081(2) 0.0153(5) Uani 1 1 d . . .
C2 C 0.5812(3) 0.0927(3) 0.2775(3) 0.0215(5) Uani 1 1 d . . .
H2A H 0.663937 0.116840 0.329877 0.026 Uiso 1 1 calc R U .
C3 C 0.5316(3) -0.0206(3) 0.1698(3) 0.0274(6) Uani 1 1 d . . .
H3A H 0.581624 -0.071349 0.149410 0.033 Uiso 1 1 calc R U .
C4 C 0.4069(3) -0.0584(3) 0.0922(3) 0.0257(6) Uani 1 1 d . . .
H4A H 0.374218 -0.133806 0.019396 0.031 Uiso 1 1 calc R U .
C5 C 0.3314(3) 0.0156(3) 0.1230(2) 0.0214(5) Uani 1 1 d . . .
H5A H 0.247811 -0.010643 0.071641 0.026 Uiso 1 1 calc R U .
C6 C 0.3812(2) 0.1300(3) 0.2317(2) 0.0174(5) Uani 1 1 d . . .
H6A H 0.329785 0.178701 0.253082 0.021 Uiso 1 1 calc R U .
C7 C 0.6730(2) 0.2897(2) 0.5599(2) 0.0159(5) Uani 1 1 d . . .
C8 C 0.6116(3) 0.1816(3) 0.5756(2) 0.0184(5) Uani 1 1 d . . .
H8A H 0.528560 0.131481 0.524557 0.022 Uiso 1 1 calc R U .
C9 C 0.6738(3) 0.1487(3) 0.6668(3) 0.0233(6) Uani 1 1 d . . .
H9A H 0.632234 0.076485 0.676530 0.028 Uiso 1 1 calc R U .
C10 C 0.7978(3) 0.2230(3) 0.7437(3) 0.0294(6) Uani 1 1 d . . .
H10A H 0.839695 0.200417 0.804370 0.035 Uiso 1 1 calc R U .
C11 C 0.8581(3) 0.3306(3) 0.7292(3) 0.0312(7) Uani 1 1 d . . .
H11A H 0.940681 0.381342 0.781417 0.037 Uiso 1 1 calc R U .
C12 C 0.7969(3) 0.3640(3) 0.6372(3) 0.0229(5) Uani 1 1 d . . .
H12A H 0.838978 0.436125 0.627684 0.027 Uiso 1 1 calc R U .
C13 C 0.6626(2) 0.6941(3) 0.3634(2) 0.0166(5) Uani 1 1 d . . .
C14 C 0.7108(3) 0.7053(3) 0.2699(3) 0.0275(6) Uani 1 1 d . . .
H14A H 0.686369 0.634404 0.194276 0.033 Uiso 1 1 calc R U .
C15 C 0.7952(3) 0.8219(3) 0.2899(3) 0.0365(8) Uani 1 1 d . . .
H15A H 0.826342 0.829184 0.227165 0.044 Uiso 1 1 calc R U .
C16 C 0.8332(3) 0.9272(3) 0.4026(3) 0.0299(7) Uani 1 1 d . . .
H16A H 0.890451 1.004959 0.416024 0.036 Uiso 1 1 calc R U .
C17 C 0.7855(3) 0.9168(3) 0.4957(3) 0.0238(6) Uani 1 1 d . . .
H17A H 0.810820 0.987540 0.571630 0.029 Uiso 1 1 calc R U .
C18 C 0.7002(2) 0.8009(3) 0.4755(3) 0.0183(5) Uani 1 1 d . . .
H18A H 0.667893 0.794618 0.537839 0.022 Uiso 1 1 calc R U .
C19 C 0.4229(2) 0.5060(3) 0.1932(2) 0.0169(5) Uani 1 1 d . . .
C20 C 0.4037(3) 0.6036(3) 0.1574(3) 0.0252(6) Uani 1 1 d . . .
H20A H 0.461602 0.686825 0.200770 0.030 Uiso 1 1 calc R U .
C21 C 0.2978(4) 0.5764(4) 0.0568(3) 0.0373(8) Uani 1 1 d . . .
H21A H 0.285862 0.641543 0.032620 0.045 Uiso 1 1 calc R U .
C22 C 0.2113(3) 0.4544(4) -0.0067(3) 0.0378(8) Uani 1 1 d . . .
H22A H 0.140529 0.437328 -0.073328 0.045 Uiso 1 1 calc R U .
C23 C 0.2283(3) 0.3570(4) 0.0275(3) 0.0338(7) Uani 1 1 d . . .
H23A H 0.168854 0.274476 -0.015461 0.041 Uiso 1 1 calc R U .
C24 C 0.3351(3) 0.3820(3) 0.1268(3) 0.0247(6) Uani 1 1 d . . .
H24A H 0.347557 0.315664 0.148652 0.030 Uiso 1 1 calc R U .
C25 C 0.3190(2) 0.3966(2) 0.3902(2) 0.0131(4) Uani 1 1 d . . .
C26 C 0.7068(2) 0.3950(3) 0.3757(2) 0.0169(5) Uani 1 1 d . . .
H26A H 0.772686 0.472442 0.440404 0.020 Uiso 1 1 calc R U .
H26B H 0.745728 0.331677 0.342839 0.020 Uiso 1 1 calc R U .
C27 C 0.6351(3) 0.4252(3) 0.2715(2) 0.0188(5) Uani 1 1 d . . .
H27A H 0.573720 0.346110 0.204679 0.023 Uiso 1 1 calc R U .
H27B H 0.694311 0.463131 0.237656 0.023 Uiso 1 1 calc R U .
N1 N 0.2146(2) 0.3402(2) 0.3327(2) 0.0170(4) Uani 1 1 d . . .
P1 P 0.58873(6) 0.33116(6) 0.43920(6) 0.01223(13) Uani 1 1 d . . .
P2 P 0.55266(6) 0.53833(6) 0.33250(6) 0.01218(13) Uani 1 1 d . . .

loop_
_atom_site_aniso_label
_atom_site_aniso_U_11
_atom_site_aniso_U_22
_atom_site_aniso_U_33
_atom_site_aniso_U_23
_atom_site_aniso_U_13
_atom_site_aniso_U_12
RU1 0.00936(13) 0.01170(14) 0.01006(13) 0.00579(10) 0.00469(10) 0.00392(10)
FE1 0.01167(18) 0.0205(2) 0.0223(2) 0.00929(17) 0.00300(14) 0.00271(15)
BR1 0.02528(16) 0.03359(18) 0.03521(18) 0.01542(14) 0.01803(13) 0.01345(13)
BR2 0.02659(17) 0.0410(2) 0.0458(2) 0.02601(17) -0.00609(14) 0.00668(14)
BR3 0.03471(18) 0.02114(16) 0.02991(17) 0.00684(13) 0.01158(13) 0.00264(13)
C1 0.0188(12) 0.0150(12) 0.0154(11) 0.0075(10) 0.0085(9) 0.0071(9)
C2 0.0219(13) 0.0212(13) 0.0220(13) 0.0065(11) 0.0087(10) 0.0106(11)
C3 0.0350(16) 0.0239(15) 0.0278(15) 0.0083(13) 0.0171(13) 0.0151(13)
C4 0.0355(16) 0.0182(13) 0.0180(13) 0.0026(11) 0.0103(11) 0.0057(12)
C5 0.0245(13) 0.0214(14) 0.0152(12) 0.0067(11) 0.0049(10) 0.0052(11)
C6 0.0198(12) 0.0182(12) 0.0170(12) 0.0092(10) 0.0072(10) 0.0076(10)
C7 0.0175(11) 0.0183(12) 0.0169(11) 0.0093(10) 0.0076(9) 0.0101(10)
C8 0.0231(13) 0.0181(13) 0.0184(12) 0.0087(10) 0.0103(10) 0.0093(10)
C9 0.0336(15) 0.0209(14) 0.0211(13) 0.0119(11) 0.0103(11) 0.0129(12)
C10 0.0365(17) 0.0298(16) 0.0247(14) 0.0139(13) 0.0037(12) 0.0187(13)
C11 0.0235(14) 0.0334(17) 0.0308(16) 0.0141(14) -0.0026(12) 0.0097(13)
C12 0.0204(13) 0.0201(13) 0.0269(14) 0.0098(12) 0.0053(11) 0.0070(11)
C13 0.0177(12) 0.0169(12) 0.0189(12) 0.0109(10) 0.0082(10) 0.0050(10)
C14 0.0353(16) 0.0248(15) 0.0233(13) 0.0103(12) 0.0171(12) 0.0038(12)
C15 0.0447(19) 0.0314(17) 0.0363(18) 0.0171(15) 0.0264(15) 0.0002(15)
C16 0.0298(15) 0.0217(14) 0.0373(17) 0.0141(13) 0.0153(13) 0.0001(12)
C17 0.0241(14) 0.0172(13) 0.0268(14) 0.0068(11) 0.0069(11) 0.0061(11)
C18 0.0187(12) 0.0209(13) 0.0206(12) 0.0122(11) 0.0081(10) 0.0085(10)
C19 0.0170(11) 0.0232(13) 0.0115(11) 0.0072(10) 0.0065(9) 0.0066(10)
C20 0.0320(15) 0.0284(15) 0.0196(13) 0.0109(12) 0.0088(11) 0.0162(12)
C21 0.049(2) 0.046(2) 0.0215(15) 0.0133(15) 0.0060(14) 0.0305(17)
C22 0.0279(16) 0.064(2) 0.0176(14) 0.0123(15) 0.0014(12) 0.0212(16)
C23 0.0260(15) 0.0432(19) 0.0150(13) 0.0025(13) 0.0026(11) -0.0001(13)
C24 0.0264(14) 0.0280(15) 0.0150(12) 0.0090(11) 0.0049(10) 0.0027(12)
C25 0.0228(12) 0.0116(11) 0.0115(10) 0.0066(9) 0.0113(9) 0.0089(9)
C26 0.0149(11) 0.0206(13) 0.0207(12) 0.0104(11) 0.0101(10) 0.0086(10)
C27 0.0243(13) 0.0227(13) 0.0191(12) 0.0120(11) 0.0151(10) 0.0122(11)
N1 0.0187(11) 0.0190(11) 0.0190(10) 0.0103(9) 0.0093(9) 0.0096(9)
P1 0.0128(3) 0.0134(3) 0.0133(3) 0.0065(2) 0.0060(2) 0.0062(2)
P2 0.0135(3) 0.0144(3) 0.0115(3) 0.0070(2) 0.0066(2) 0.0047(2)

loop_
_atom_type_symbol
_atom_type_description
_atom_type_scat_dispersion_real
_atom_type_scat_dispersion_imag
_atom_type_scat_source
C C 0.0033 0.0016 'International Tables Vol C Tables 4.2.6.8 and 6.1.1.4'
H H 0.0000 0.0000 'International Tables Vol C Tables 4.2.6.8 and 6.1.1.4'
N N 0.0061 0.0033 'International Tables Vol C Tables 4.2.6.8 and 6.1.1.4'
O O 0.0106 0.0060 'International Tables Vol C Tables 4.2.6.8 and 6.1.1.4'
P P 0.1023 0.0942 'International Tables Vol C Tables 4.2.6.8 and 6.1.1.4'
Fe Fe 0.3463 0.8444 'International Tables Vol C Tables 4.2.6.8 and 6.1.1.4'
Br Br -0.2901 2.4595 'International Tables Vol C Tables 4.2.6.8 and 6.1.1.4'
Ru Ru -1.2594 0.8363 'International Tables Vol C Tables 4.2.6.8 and 6.1.1.4'

loop_
_geom_angle_atom_site_label_1
_geom_angle_atom_site_label_2
_geom_angle_atom_site_label_3
_geom_angle
_geom_angle_site_symmetry_1
_geom_angle_site_symmetry_3
C25 RU1 C25 180.00(14) . 2_666
C25 RU1 P2 88.21(7) . 2_666
C25 RU1 P2 91.79(7) 2_666 2_666
C25 RU1 P2 91.79(7) . .
C25 RU1 P2 88.21(7) 2_666 .
P2 RU1 P2 180.0 2_666 .
C25 RU1 P1 82.38(7) . 2_666
C25 RU1 P1 97.63(7) 2_666 2_666
P2 RU1 P1 82.75(3) 2_666 2_666
P2 RU1 P1 97.26(3) . 2_666
C25 RU1 P1 97.62(7) . .
C25 RU1 P1 82.37(7) 2_666 .
P2 RU1 P1 97.25(3) 2_666 .
P2 RU1 P1 82.74(3) . .
P1 RU1 P1 180.0 2_666 .
N1 FE1 BR1 103.37(7) . .
N1 FE1 BR3 108.32(7) . .
BR1 FE1 BR3 112.63(2) . .
N1 FE1 BR2 109.76(7) . .
BR1 FE1 BR2 110.84(3) . .
BR3 FE1 BR2 111.55(3) . .
C6 C1 C2 118.7(2) . .
C6 C1 P1 124.11(19) . .
C2 C1 P1 117.0(2) . .
C3 C2 C1 120.5(3) . .
C3 C2 H2A 119.7 . .
C1 C2 H2A 119.7 . .
C2 C3 C4 120.0(3) . .
C2 C3 H3A 120.0 . .
C4 C3 H3A 120.0 . .
C5 C4 C3 120.3(3) . .
C5 C4 H4A 119.8 . .
C3 C4 H4A 119.8 . .
C4 C5 C6 119.8(3) . .
C4 C5 H5A 120.1 . .
C6 C5 H5A 120.1 . .
C1 C6 C5 120.6(2) . .
C1 C6 H6A 119.7 . .
C5 C6 H6A 119.7 . .
C12 C7 C8 119.1(2) . .
C12 C7 P1 121.4(2) . .
C8 C7 P1 119.5(2) . .
C9 C8 C7 120.4(3) . .
C9 C8 H8A 119.8 . .
C7 C8 H8A 119.8 . .
C8 C9 C10 120.3(3) . .
C8 C9 H9A 119.8 . .
C10 C9 H9A 119.8 . .
C11 C10 C9 119.3(3) . .
C11 C10 H10A 120.3 . .
C9 C10 H10A 120.3 . .
C10 C11 C12 120.8(3) . .
C10 C11 H11A 119.6 . .
C12 C11 H11A 119.6 . .
C7 C12 C11 120.0(3) . .
C7 C12 H12A 120.0 . .
C11 C12 H12A 120.0 . .
C18 C13 C14 119.1(2) . .
C18 C13 P2 122.60(19) . .
C14 C13 P2 118.3(2) . .
C15 C14 C13 120.2(3) . .
C15 C14 H14A 119.9 . .
C13 C14 H14A 119.9 . .
C16 C15 C14 120.3(3) . .
C16 C15 H15A 119.9 . .
C14 C15 H15A 119.9 . .
C15 C16 C17 119.8(3) . .
C15 C16 H16A 120.1 . .
C17 C16 H16A 120.1 . .
C18 C17 C16 120.0(3) . .
C18 C17 H17A 120.0 . .
C16 C17 H17A 120.0 . .
C17 C18 C13 120.7(3) . .
C17 C18 H18A 119.7 . .
C13 C18 H18A 119.7 . .
C24 C19 C20 119.0(3) . .
C24 C19 P2 118.8(2) . .
C20 C19 P2 122.0(2) . .
C21 C20 C19 120.0(3) . .
C21 C20 H20A 120.0 . .
C19 C20 H20A 120.0 . .
C22 C21 C20 120.4(3) . .
C22 C21 H21A 119.8 . .
C20 C21 H21A 119.8 . .
C21 C22 C23 120.4(3) . .
C21 C22 H22A 119.8 . .
C23 C22 H22A 119.8 . .
C22 C23 C24 119.9(3) . .
C22 C23 H23A 120.0 . .
C24 C23 H23A 120.0 . .
C19 C24 C23 120.2(3) . .
C19 C24 H24A 119.9 . .
C23 C24 H24A 119.9 . .
N1 C25 RU1 176.7(2) . .
C27 C26 P1 106.53(17) . .
C27 C26 H26A 110.4 . .
P1 C26 H26A 110.4 . .
C27 C26 H26B 110.4 . .
P1 C26 H26B 110.4 . .
H26A C26 H26B 108.6 . .
C26 C27 P2 110.31(18) . .
C26 C27 H27A 109.6 . .
P2 C27 H27A 109.6 . .
C26 C27 H27B 109.6 . .
P2 C27 H27B 109.6 . .
H27A C27 H27B 108.1 . .
C25 N1 FE1 165.2(2) . .
C7 P1 C1 101.61(12) . .
C7 P1 C26 106.58(12) . .
C1 P1 C26 97.97(12) . .
C7 P1 RU1 118.55(9) . .
C1 P1 RU1 125.95(8) . .
C26 P1 RU1 102.97(9) . .
C13 P2 C19 103.30(12) . .
C13 P2 C27 102.75(12) . .
C19 P2 C27 103.19(12) . .
C13 P2 RU1 119.92(9) . .
C19 P2 RU1 118.25(9) . .
C27 P2 RU1 107.22(8) . .

loop_
_geom_bond_atom_site_label_1
_geom_bond_atom_site_label_2
_geom_bond_distance
_geom_bond_site_symmetry_2
RU1 C25 2.012(3) .
RU1 C25 2.012(3) 2_666
RU1 P2 2.3924(9) 2_666
RU1 P2 2.3924(9) .
RU1 P1 2.4001(9) 2_666
RU1 P1 2.4001(9) .
FE1 N1 1.966(2) .
FE1 BR1 2.3161(9) .
FE1 BR3 2.3194(10) .
FE1 BR2 2.3288(7) .
C1 C6 1.394(4) .
C1 C2 1.409(4) .
C1 P1 1.841(3) .
C2 C3 1.386(4) .
C2 H2A 0.9300 .
C3 C4 1.393(4) .
C3 H3A 0.9300 .
C4 C5 1.383(4) .
C4 H4A 0.9300 .
C5 C6 1.400(4) .
C5 H5A 0.9300 .
C6 H6A 0.9300 .
C7 C12 1.389(4) .
C7 C8 1.397(4) .
C7 P1 1.828(3) .
C8 C9 1.387(4) .
C8 H8A 0.9300 .
C9 C10 1.389(4) .
C9 H9A 0.9300 .
C10 C11 1.380(5) .
C10 H10A 0.9300 .
C11 C12 1.394(4) .
C11 H11A 0.9300 .
C12 H12A 0.9300 .
C13 C18 1.386(4) .
C13 C14 1.399(4) .
C13 P2 1.825(3) .
C14 C15 1.389(4) .
C14 H14A 0.9300 .
C15 C16 1.381(5) .
C15 H15A 0.9300 .
C16 C17 1.390(4) .
C16 H16A 0.9300 .
C17 C18 1.386(4) .
C17 H17A 0.9300 .
C18 H18A 0.9300 .
C19 C24 1.393(4) .
C19 C20 1.393(4) .
C19 P2 1.832(3) .
C20 C21 1.393(4) .
C20 H20A 0.9300 .
C21 C22 1.370(6) .
C21 H21A 0.9300 .
C22 C23 1.375(5) .
C22 H22A 0.9300 .
C23 C24 1.397(4) .
C23 H23A 0.9300 .
C24 H24A 0.9300 .
C25 N1 1.141(3) .
C26 C27 1.531(4) .
C26 P1 1.843(3) .
C26 H26A 0.9700 .
C26 H26B 0.9700 .
C27 P2 1.851(3) .
C27 H27A 0.9700 .
C27 H27B 0.9700 .
